data_7020074
loop_
_publ_author_name
'McAnaw, Amelia'
'Elena Lopez, Maria'
'Scott, Greig'
'Ellis, David'
'McKay, David'
'Rosair, Georgina M.'
'Welch, Alan J.'

_publ_section_title
;
 Untethered 4,1,2-MC(2)B(10) supraicosahedral metallacarboranes, their
 C,C'-dimethyl 4,1,6-, 4,1,8- and 4,1,12-MC(2)B(10) analogues, and DFT
 study of the (4,)1,2- to (4,)1,6-isomerisations of C(2)B(11) carboranes
 and MC(2)B(10) metallacarboranes.
;
_journal_issue 36
_journal_name_full 'Dalton transactions (Cambridge, England : 2003)'
_journal_page_first 10957
_journal_page_last 10969
_journal_paper_doi 10.1039/c2dt31283b
_journal_volume 41
_journal_year 2012
_chemical_formula_moiety 'C9 H21 B10 Co'
_chemical_formula_sum 'C9 H21 B10 Co'
_chemical_formula_weight 296.29
_space_group_IT_number 14
_symmetry_cell_setting monoclinic
_symmetry_space_group_name_Hall '-P 2yn'
_symmetry_space_group_name_H-M 'P 1 21/n 1'
_atom_sites_solution_hydrogens geom
_atom_sites_solution_primary direct
_atom_sites_solution_secondary difmap
_audit_creation_method SHELXL-97
_audit_update_record
;
2011-09-16 # Formatted by publCIF
;
_cell_angle_alpha 90.00
_cell_angle_beta 92.352(9)
_cell_angle_gamma 90.00
_cell_formula_units_Z 4
_cell_length_a 7.7995(11)
_cell_length_b 12.886(2)
_cell_length_c 14.7283(18)
_cell_measurement_reflns_used 41
_cell_measurement_temperature 100(2)
_cell_measurement_theta_max 20.56
_cell_measurement_theta_min 2.92
_cell_volume 1479.0(4)
_computing_cell_refinement 'Bruker SMART'
_computing_data_collection 'Bruker SMART'
_computing_data_reduction 'Bruker SAINT'
_computing_molecular_graphics 'Bruker SHELXTL'
_computing_publication_material 'Bruker SHELXTL'
_computing_structure_refinement 'SHELXL-97 (Sheldrick, 2008)'
_computing_structure_solution 'SHELXS-97 (Sheldrick, 2008)'
_diffrn_ambient_temperature 100(2)
_diffrn_measured_fraction_theta_full 0.996
_diffrn_measured_fraction_theta_max 0.981
_diffrn_measurement_device_type 'CCD area detector'
_diffrn_measurement_method 'phi and omega scans'
_diffrn_radiation_monochromator graphite
_diffrn_radiation_source 'fine-focus sealed tube'
_diffrn_radiation_type MoK\a
_diffrn_radiation_wavelength 0.71073
_diffrn_reflns_av_R_equivalents 0.0681
_diffrn_reflns_av_sigmaI/netI 0.0576
_diffrn_reflns_limit_h_max 10
_diffrn_reflns_limit_h_min -9
_diffrn_reflns_limit_k_max 16
_diffrn_reflns_limit_k_min 0
_diffrn_reflns_limit_l_max 19
_diffrn_reflns_limit_l_min 0
_diffrn_reflns_number 68274
_diffrn_reflns_theta_full 25.00
_diffrn_reflns_theta_max 27.43
_diffrn_reflns_theta_min 2.10
_exptl_absorpt_coefficient_mu 1.134
_exptl_absorpt_correction_T_max 0.8951
_exptl_absorpt_correction_T_min 0.5261
_exptl_absorpt_correction_type multi-scan
_exptl_absorpt_process_details 'TWINABS (Bruker, 2004)'
_exptl_crystal_colour red
_exptl_crystal_density_diffrn 1.331
_exptl_crystal_density_method 'not measured'
_exptl_crystal_description PLATE
_exptl_crystal_F_000 608
_exptl_crystal_size_max 0.65
_exptl_crystal_size_mid 0.38
_exptl_crystal_size_min 0.10
_refine_diff_density_max 0.598
_refine_diff_density_min -0.429
_refine_diff_density_rms 0.081
_refine_ls_extinction_method none
_refine_ls_goodness_of_fit_ref 0.999
_refine_ls_hydrogen_treatment mixed
_refine_ls_matrix_type full
_refine_ls_number_parameters 215
_refine_ls_number_reflns 5505
_refine_ls_number_restraints 0
_refine_ls_restrained_S_all 0.999
_refine_ls_R_factor_all 0.0638
_refine_ls_R_factor_gt 0.0427
_refine_ls_shift/su_max 0.001
_refine_ls_shift/su_mean 0.000
_refine_ls_structure_factor_coef Fsqd
_refine_ls_weighting_details 'calc w=1/[\s^2^(Fo^2^)+(0.0751P)^2^+0.0000P] where P=(Fo^2^+2Fc^2^)/3'
_refine_ls_weighting_scheme calc
_refine_ls_wR_factor_gt 0.1145
_refine_ls_wR_factor_ref 0.1227
_reflns_number_gt 4120
_reflns_number_total 5505
_reflns_threshold_expression >2sigma(I)
_cod_data_source_file c2dt31283b.txt
_cod_data_source_block 2240
_cod_original_cell_volume 1479.1(4)
_cod_original_sg_symbol_H-M P2(1)/n
_cod_database_code 7020074

loop_
_symmetry_equiv_pos_as_xyz
'x, y, z'
'-x+1/2, y+1/2, -z+1/2'
'-x, -y, -z'
'x-1/2, -y-1/2, z-1/2'

loop_
_atom_site_label
_atom_site_type_symbol
_atom_site_fract_x
_atom_site_fract_y
_atom_site_fract_z
_atom_site_U_iso_or_equiv
_atom_site_adp_type
_atom_site_occupancy
_atom_site_symmetry_multiplicity
_atom_site_calc_flag
_atom_site_refinement_flags
Co4 Co 0.24279(5) 0.18077(2) 0.41207(2) 0.01388(11) Uani 1 1 d .
C1 C 0.4165(4) 0.2945(2) 0.45347(17) 0.0184(6) Uani 1 1 d .
C2 C 0.2581(4) 0.33998(18) 0.41961(16) 0.0188(6) Uani 1 1 d .
B3 B 0.4317(4) 0.1973(2) 0.5250(2) 0.0195(7) Uani 1 1 d .
H3 H 0.555(4) 0.165(2) 0.5186(18) 0.023 Uiso 1 1 d .
B5 B 0.4034(4) 0.3259(2) 0.5724(2) 0.0198(6) Uani 1 1 d .
H5 H 0.514(4) 0.375(2) 0.5898(18) 0.024 Uiso 1 1 d .
B6 B 0.0674(4) 0.3054(2) 0.4484(2) 0.0194(7) Uani 1 1 d .
H6 H -0.025(4) 0.327(2) 0.4020(19) 0.023 Uiso 1 1 d .
B7 B 0.2359(4) 0.1266(2) 0.5514(2) 0.0191(6) Uani 1 1 d .
H7 H 0.243(4) 0.049(2) 0.5618(17) 0.023 Uiso 1 1 d .
B8 B 0.3417(4) 0.2120(3) 0.6313(2) 0.0207(7) Uani 1 1 d .
H8 H 0.428(4) 0.179(2) 0.6885(18) 0.025 Uiso 1 1 d .
B9 B 0.1912(4) 0.3915(3) 0.5273(2) 0.0220(7) Uani 1 1 d .
H9 H 0.196(3) 0.475(2) 0.5215(17) 0.026 Uiso 1 1 d .
B10 B 0.0415(4) 0.1855(3) 0.5106(2) 0.0188(7) Uani 1 1 d .
H10 H -0.063(4) 0.141(2) 0.4891(17) 0.023 Uiso 1 1 d .
B11 B 0.2160(4) 0.3274(2) 0.6314(2) 0.0226(7) Uani 1 1 d .
H11 H 0.214(3) 0.388(2) 0.6855(18) 0.027 Uiso 1 1 d .
B12 B 0.0218(4) 0.3094(2) 0.5638(2) 0.0218(7) Uani 1 1 d .
H12 H -0.102(4) 0.336(2) 0.5816(19) 0.026 Uiso 1 1 d .
B13 B 0.1146(4) 0.2030(2) 0.6251(2) 0.0214(7) Uani 1 1 d .
H13 H 0.033(4) 0.170(2) 0.6823(19) 0.026 Uiso 1 1 d .
C11 C 0.5833(4) 0.3244(2) 0.4107(2) 0.0311(7) Uani 1 1 d .
H11A H 0.5757 0.3083 0.3457 0.047 Uiso 1 1 calc R
H11B H 0.6783 0.2852 0.4398 0.047 Uiso 1 1 calc R
H11C H 0.6037 0.3988 0.4192 0.047 Uiso 1 1 calc R
C21 C 0.2632(4) 0.4171(2) 0.34184(18) 0.0273(6) Uani 1 1 d .
H21A H 0.3178 0.4814 0.3635 0.041 Uiso 1 1 calc R
H21B H 0.1459 0.4319 0.3191 0.041 Uiso 1 1 calc R
H21C H 0.3290 0.3876 0.2928 0.041 Uiso 1 1 calc R
C41 C 0.3405(5) 0.0455(2) 0.36267(19) 0.0373(9) Uani 1 1 d .
H41 H 0.4256 -0.0014 0.3944 0.045 Uiso 1 1 calc R
C42 C 0.1592(5) 0.0409(2) 0.36670(19) 0.0356(8) Uani 1 1 d .
H42 H 0.0930 -0.0106 0.4021 0.043 Uiso 1 1 calc R
C43 C 0.0883(4) 0.1193(3) 0.31014(19) 0.0312(7) Uani 1 1 d .
H43 H -0.0366 0.1340 0.2986 0.037 Uiso 1 1 calc R
C44 C 0.2232(4) 0.1706(2) 0.27161(17) 0.0279(7) Uani 1 1 d .
H44 H 0.2117 0.2309 0.2291 0.034 Uiso 1 1 calc R
C45 C 0.3766(4) 0.1268(2) 0.30244(19) 0.0317(8) Uani 1 1 d .
H45 H 0.4936 0.1499 0.2857 0.038 Uiso 1 1 calc R

loop_
_atom_site_aniso_label
_atom_site_aniso_U_11
_atom_site_aniso_U_22
_atom_site_aniso_U_33
_atom_site_aniso_U_23
_atom_site_aniso_U_13
_atom_site_aniso_U_12
Co4 0.01851(18) 0.01203(17) 0.01120(19) -0.00077(14) 0.00182(14) -0.00236(16)
C1 0.0199(14) 0.0203(15) 0.0150(13) -0.0002(10) 0.0022(11) -0.0040(11)
C2 0.0267(14) 0.0124(12) 0.0174(13) -0.0012(10) 0.0018(12) -0.0045(11)
B3 0.0194(16) 0.0195(18) 0.0194(15) 0.0038(12) -0.0003(13) -0.0012(13)
B5 0.0228(16) 0.0217(16) 0.0148(14) 0.0001(12) -0.0002(12) -0.0062(13)
B6 0.0202(16) 0.0210(18) 0.0173(15) 0.0003(12) 0.0019(13) 0.0031(13)
B7 0.0256(17) 0.0170(15) 0.0148(14) 0.0018(12) 0.0012(13) -0.0054(14)
B8 0.0243(17) 0.0239(17) 0.0136(14) 0.0013(12) -0.0019(13) -0.0056(14)
B9 0.0291(18) 0.0170(16) 0.0199(16) -0.0021(13) 0.0026(13) 0.0010(13)
B10 0.0185(16) 0.0238(18) 0.0144(14) -0.0004(12) 0.0027(12) -0.0076(14)
B11 0.0277(19) 0.0249(16) 0.0152(15) -0.0040(13) 0.0010(13) -0.0051(14)
B12 0.0240(17) 0.0250(18) 0.0166(15) -0.0041(13) 0.0017(13) 0.0026(13)
B13 0.0255(17) 0.0230(18) 0.0159(15) 0.0013(12) 0.0035(13) -0.0056(13)
C11 0.0216(15) 0.0453(19) 0.0263(15) 0.0037(14) 0.0011(13) -0.0127(14)
C21 0.0375(17) 0.0196(14) 0.0248(15) 0.0064(11) 0.0025(14) -0.0022(14)
C41 0.067(3) 0.0228(17) 0.0217(15) -0.0126(13) -0.0070(16) 0.0207(17)
C42 0.069(3) 0.0201(17) 0.0190(15) -0.0104(12) 0.0126(16) -0.0223(16)
C43 0.0276(17) 0.038(2) 0.0272(16) -0.0186(14) -0.0052(13) -0.0042(15)
C44 0.050(2) 0.0227(14) 0.0107(13) -0.0031(11) 0.0017(13) 0.0038(15)
C45 0.0381(19) 0.0330(19) 0.0250(16) -0.0143(14) 0.0150(14) -0.0059(15)

loop_
_atom_type_symbol
_atom_type_description
_atom_type_scat_dispersion_real
_atom_type_scat_dispersion_imag
_atom_type_scat_source
C C 0.0033 0.0016 'International Tables Vol C Tables 4.2.6.8 and 6.1.1.4'
H H 0.0000 0.0000 'International Tables Vol C Tables 4.2.6.8 and 6.1.1.4'
B B 0.0013 0.0007 'International Tables Vol C Tables 4.2.6.8 and 6.1.1.4'
Co Co 0.3494 0.9721 'International Tables Vol C Tables 4.2.6.8 and 6.1.1.4'

loop_
_geom_angle_atom_site_label_1
_geom_angle_atom_site_label_2
_geom_angle_atom_site_label_3
_geom_angle
C42 Co4 C43 40.52(13)
C42 Co4 C41 40.82(13)
C43 Co4 C41 68.07(13)
C42 Co4 C2 157.54(13)
C43 Co4 C2 117.17(12)
C41 Co4 C2 147.79(13)
C42 Co4 C1 157.96(14)
C43 Co4 C1 148.07(12)
C41 Co4 C1 117.29(14)
C2 Co4 C1 40.77(10)
C42 Co4 C44 66.67(12)
C43 Co4 C44 39.28(12)
C41 Co4 C44 66.71(11)
C2 Co4 C44 96.81(10)
C1 Co4 C44 111.05(11)
C42 Co4 C45 67.06(12)
C43 Co4 C45 66.41(12)
C41 Co4 C45 39.93(12)
C2 Co4 C45 110.21(12)
C1 Co4 C45 97.02(12)
C44 Co4 C45 38.90(12)
C42 Co4 B7 90.32(12)
C43 Co4 B7 122.19(12)
C41 Co4 B7 94.94(12)
C2 Co4 B7 105.86(10)
C1 Co4 B7 89.45(11)
C44 Co4 B7 156.92(12)
C45 Co4 B7 131.29(13)
C42 Co4 B10 90.79(13)
C43 Co4 B10 94.63(12)
C41 Co4 B10 123.27(13)
C2 Co4 B10 88.74(12)
C1 Co4 B10 105.32(11)
C44 Co4 B10 129.81(13)
C45 Co4 B10 157.54(12)
B7 Co4 B10 48.23(12)
C42 Co4 B3 122.44(13)
C43 Co4 B3 162.58(12)
C41 Co4 B3 95.97(13)
C2 Co4 B3 79.99(11)
C1 Co4 B3 45.15(11)
C44 Co4 B3 141.72(13)
C45 Co4 B3 106.21(13)
B7 Co4 B3 49.78(12)
B10 Co4 B3 88.42(11)
C42 Co4 B6 122.57(14)
C43 Co4 B6 96.21(13)
C41 Co4 B6 162.98(14)
C2 Co4 B6 44.87(11)
C1 Co4 B6 79.45(11)
C44 Co4 B6 105.63(12)
C45 Co4 B6 140.70(13)
B7 Co4 B6 87.98(12)
B10 Co4 B6 48.94(12)
B3 Co4 B6 98.69(12)
C2 C1 C11 119.4(2)
C2 C1 B3 125.0(2)
C11 C1 B3 114.8(2)
C2 C1 B5 99.4(2)
C11 C1 B5 115.4(2)
B3 C1 B5 63.45(17)
C2 C1 Co4 69.15(14)
C11 C1 Co4 128.25(19)
B3 C1 Co4 71.18(15)
B5 C1 Co4 112.46(16)
C1 C2 C21 118.7(2)
C1 C2 B6 125.4(2)
C21 C2 B6 115.4(2)
C1 C2 B9 96.9(2)
C21 C2 B9 115.9(2)
B6 C2 B9 64.73(18)
C1 C2 Co4 70.08(14)
C21 C2 Co4 127.95(18)
B6 C2 Co4 71.89(14)
B9 C2 Co4 113.19(16)
C1 B3 B8 118.0(2)
C1 B3 B5 62.78(17)
B8 B3 B5 59.82(18)
C1 B3 B7 118.5(2)
B8 B3 B7 59.74(17)
B5 B3 B7 104.8(2)
C1 B3 Co4 63.67(14)
B8 B3 Co4 114.1(2)
B5 B3 Co4 107.01(18)
B7 B3 Co4 64.68(14)
C1 B3 H3 106.7(15)
B8 B3 H3 121.4(15)
B5 B3 H3 121.4(15)
B7 B3 H3 126.3(15)
Co4 B3 H3 118.8(15)
B11 B5 B8 60.95(19)
B11 B5 C1 124.9(2)
B8 B5 C1 108.4(2)
B11 B5 B3 108.8(2)
B8 B5 B3 58.33(17)
C1 B5 B3 53.77(15)
B11 B5 B9 56.22(17)
B8 B5 B9 106.3(2)
C1 B5 B9 81.22(17)
B3 B5 B9 112.3(2)
B11 B5 H5 123.6(14)
B8 B5 H5 126.0(14)
C1 B5 H5 106.3(14)
B3 B5 H5 120.5(14)
B9 B5 H5 119.0(15)
C2 B6 B12 118.0(2)
C2 B6 B10 119.2(2)
B12 B6 B10 60.25(17)
C2 B6 B9 62.59(17)
B12 B6 B9 59.63(17)
B10 B6 B9 105.1(2)
C2 B6 Co4 63.24(13)
B12 B6 Co4 114.38(19)
B10 B6 Co4 65.28(14)
B9 B6 Co4 106.15(18)
C2 B6 H6 112.4(16)
B12 B6 H6 118.7(16)
B10 B6 H6 119.2(16)
B9 B6 H6 126.6(15)
Co4 B6 H6 118.2(15)
B13 B7 B10 59.95(18)
B13 B7 B8 59.84(18)
B10 B7 B8 108.9(2)
B13 B7 B3 109.0(2)
B10 B7 B3 114.9(2)
B8 B7 B3 57.88(17)
B13 B7 Co4 115.82(19)
B10 B7 Co4 66.20(14)
B8 B7 Co4 113.28(18)
B3 B7 Co4 65.55(14)
B13 B7 H7 119.1(15)
B10 B7 H7 121.1(17)
B8 B7 H7 119.1(15)
B3 B7 H7 118.6(16)
Co4 B7 H7 117.2(14)
B3 B8 B13 112.5(2)
B3 B8 B5 61.85(18)
B13 B8 B5 108.6(2)
B3 B8 B11 109.4(2)
B13 B8 B11 60.43(19)
B5 B8 B11 58.13(18)
B3 B8 B7 62.38(18)
B13 B8 B7 59.54(18)
B5 B8 B7 108.3(2)
B11 B8 B7 106.0(2)
B3 B8 H8 112.0(14)
B13 B8 H8 124.7(15)
B5 B8 H8 120.5(14)
B11 B8 H8 128.3(14)
B7 B8 H8 119.8(14)
B11 B9 B12 60.89(18)
B11 B9 C2 124.7(2)
B12 B9 C2 106.7(2)
B11 B9 B6 107.7(2)
B12 B9 B6 57.44(17)
C2 B9 B6 52.68(15)
B11 B9 B5 55.48(16)
B12 B9 B5 105.5(2)
C2 B9 B5 82.47(18)
B6 B9 B5 111.6(2)
B11 B9 H9 122.5(14)
B12 B9 H9 129.9(15)
C2 B9 H9 106.5(14)
B6 B9 H9 124.7(14)
B5 B9 H9 115.2(15)
B13 B10 B7 59.74(18)
B13 B10 B12 59.99(17)
B7 B10 B12 108.7(2)
B13 B10 B6 109.5(2)
B7 B10 B6 115.1(2)
B12 B10 B6 58.19(17)
B13 B10 Co4 115.13(19)
B7 B10 Co4 65.57(14)
B12 B10 Co4 113.17(19)
B6 B10 Co4 65.78(14)
B13 B10 H10 125.4(15)
B7 B10 H10 121.0(16)
B12 B10 H10 123.2(16)
B6 B10 H10 114.9(15)
Co4 B10 H10 111.1(15)
B5 B11 B9 68.29(19)
B5 B11 B8 60.92(18)
B9 B11 B8 115.8(2)
B5 B11 B13 110.2(2)
B9 B11 B13 110.2(2)
B8 B11 B13 59.58(18)
B5 B11 B12 115.6(2)
B9 B11 B12 60.83(18)
B8 B11 B12 110.1(2)
B13 B11 B12 59.59(18)
B5 B11 H11 113.7(14)
B9 B11 H11 107.1(14)
B8 B11 H11 127.3(14)
B13 B11 H11 130.1(14)
B12 B11 H11 116.9(14)
B6 B12 B13 112.0(2)
B6 B12 B10 61.57(17)
B13 B12 B10 59.56(17)
B6 B12 B9 62.93(18)
B13 B12 B9 108.6(2)
B10 B12 B9 108.5(2)
B6 B12 B11 110.0(2)
B13 B12 B11 60.10(18)
B10 B12 B11 105.8(2)
B9 B12 B11 58.28(17)
B6 B12 H12 118.0(15)
B13 B12 H12 118.2(15)
B10 B12 H12 119.0(15)
B9 B12 H12 125.0(15)
B11 B12 H12 125.2(15)
B7 B13 B10 60.31(18)
B7 B13 B8 60.62(18)
B10 B13 B8 109.8(2)
B7 B13 B12 109.5(2)
B10 B13 B12 60.45(18)
B8 B13 B12 111.1(2)
B7 B13 B11 106.5(2)
B10 B13 B11 106.7(2)
B8 B13 B11 59.99(18)
B12 B13 B11 60.31(18)
B7 B13 H13 124.7(14)
B10 B13 H13 118.9(15)
B8 B13 H13 124.3(15)
B12 B13 H13 115.3(15)
B11 B13 H13 122.9(14)
C1 C11 H11A 109.5
C1 C11 H11B 109.5
H11A C11 H11B 109.5
C1 C11 H11C 109.5
H11A C11 H11C 109.5
H11B C11 H11C 109.5
C2 C21 H21A 109.5
C2 C21 H21B 109.5
H21A C21 H21B 109.5
C2 C21 H21C 109.5
H21A C21 H21C 109.5
H21B C21 H21C 109.5
C45 C41 C42 106.4(3)
C45 C41 Co4 71.19(16)
C42 C41 Co4 68.59(18)
C45 C41 H41 126.8
C42 C41 H41 126.8
Co4 C41 H41 126.8
C43 C42 C41 108.2(3)
C43 C42 Co4 70.68(16)
C41 C42 Co4 70.60(18)
C43 C42 H42 125.9
C41 C42 H42 125.9
Co4 C42 H42 125.9
C44 C43 C42 107.3(3)
C44 C43 Co4 71.40(17)
C42 C43 Co4 68.80(17)
C44 C43 H43 126.3
C42 C43 H43 126.3
Co4 C43 H43 126.3
C45 C44 C43 109.4(3)
C45 C44 Co4 70.76(16)
C43 C44 Co4 69.32(16)
C45 C44 H44 125.3
C43 C44 H44 125.3
Co4 C44 H44 125.3
C44 C45 C41 108.5(3)
C44 C45 Co4 70.34(16)
C41 C45 Co4 68.88(16)
C44 C45 H45 125.7
C41 C45 H45 125.7
Co4 C45 H45 125.7

loop_
_geom_bond_atom_site_label_1
_geom_bond_atom_site_label_2
_geom_bond_distance
Co4 C42 2.021(3)
Co4 C43 2.046(3)
Co4 C41 2.047(3)
Co4 C2 2.058(2)
Co4 C1 2.070(3)
Co4 C44 2.072(3)
Co4 C45 2.078(3)
Co4 B7 2.171(3)
Co4 B10 2.182(3)
Co4 B3 2.186(3)
Co4 B6 2.191(3)
C1 C2 1.438(4)
C1 C11 1.518(4)
C1 B3 1.638(4)
C1 B5 1.805(4)
C2 C21 1.518(3)
C2 B6 1.626(4)
C2 B9 1.815(4)
B3 B8 1.753(4)
B3 B5 1.816(4)
B3 B7 1.834(5)
B3 H3 1.06(3)
B5 B11 1.730(4)
B5 B8 1.781(4)
B5 B9 1.951(5)
B5 H5 1.09(3)
B6 B12 1.750(4)
B6 B10 1.811(4)
B6 B9 1.849(5)
B6 H6 1.01(3)
B7 B13 1.768(4)
B7 B10 1.778(5)
B7 B8 1.788(4)
B7 H7 1.01(3)
B8 B13 1.774(5)
B8 B11 1.781(5)
B8 H8 1.14(3)
B9 B11 1.746(4)
B9 B12 1.792(5)
B9 H9 1.08(3)
B10 B13 1.772(4)
B10 B12 1.788(5)
B10 H10 1.04(3)
B11 B13 1.789(4)
B11 B12 1.793(4)
B11 H11 1.11(3)
B12 B13 1.780(5)
B12 H12 1.07(3)
B13 H13 1.15(3)
C11 H11A 0.9800
C11 H11B 0.9800
C11 H11C 0.9800
C21 H21A 0.9800
C21 H21B 0.9800
C21 H21C 0.9800
C41 C45 1.409(4)
C41 C42 1.419(4)
C41 H41 1.0000
C42 C43 1.408(5)
C42 H42 1.0000
C43 C44 1.384(4)
C43 H43 1.0000
C44 C45 1.382(4)
C44 H44 1.0000
C45 H45 1.0000
